data_2022841
loop_
_publ_author_name
'Flores, Maritza J.'
'Mai, Brandon'
'Tanski, Joseph M.'

_publ_section_title
;
 Spectroscopic, crystallographic, and Hirshfeld surface characterization
 of nine-membered-ring-containing
 9-methoxy-3,4,5,6-tetrahydro-1H-benzo[b]azonine-2,7-dione and its parent
 tetrahydrocarbazole
;
_journal_coeditor_code DX2054
_journal_issue 9
_journal_name_full 'Acta Crystallographica Section E Crystallographic Communications'
_journal_paper_doi 10.1107/S2056989023007259
_journal_volume 79
_journal_year 2023
_chemical_formula_iupac 'C13 H15 N O'
_chemical_formula_moiety 'C13 H15 N O'
_chemical_formula_sum 'C13 H15 N O'
_chemical_formula_weight 201.26
_chemical_name_systematic
;
6-Methoxy-1,2,3,4-tetrahydrocarbazole
;
_space_group_crystal_system monoclinic
_space_group_IT_number 15
_space_group_name_Hall '-C 2yc'
_space_group_name_H-M_alt 'C 1 2/c 1'
_atom_sites_solution_hydrogens mixed
_atom_sites_solution_primary dual
_atom_sites_solution_secondary difmap
_cell_angle_alpha 90
_cell_angle_beta 100.757(2)
_cell_angle_gamma 90
_cell_formula_units_Z 8
_cell_length_a 20.513(2)
_cell_length_b 5.6374(6)
_cell_length_c 18.783(2)
_cell_measurement_reflns_used 7271
_cell_measurement_temperature 125.(2)
_cell_measurement_theta_max 30.5219
_cell_measurement_theta_min 2.2073
_cell_volume 2133.9(4)
_computing_cell_refinement
;
SAINT (Bruker, 2013)
;
_computing_data_collection
;
APEX2 (Bruker, 2013)
;
_computing_data_reduction
;
SAINT (Bruker, 2013)
;
_computing_molecular_graphics
;
SHELXTL2014 (Sheldrick, 2008)
;
_computing_publication_material
;
SHELXTL2014 (Sheldrick, 2008), OLEX2 (Dolomanov <i>et al.</i>,
2009), and
Mercury (Macrae <i>et al.</i>,  2020)
;
_computing_structure_refinement
;
SHELXL2017 (Sheldrick, 2015b)
;
_computing_structure_solution
;
SHELXT2018 (Sheldrick, 2015a)
;
_diffrn_ambient_temperature 125.(2)
_diffrn_detector_area_resol_mean 8.3333
_diffrn_measured_fraction_theta_full 0.999
_diffrn_measured_fraction_theta_max 0.999
_diffrn_measurement_device 'three-circle diffractometer'
_diffrn_measurement_device_type 'Bruker APEXII CCD'
_diffrn_measurement_method '\f and \w scans'
_diffrn_radiation_monochromator graphite
_diffrn_radiation_probe x-ray
_diffrn_radiation_type MoK\a
_diffrn_radiation_wavelength 0.71073
_diffrn_reflns_av_R_equivalents 0.0303
_diffrn_reflns_av_unetI/netI 0.0195
_diffrn_reflns_limit_h_max 29
_diffrn_reflns_limit_h_min -29
_diffrn_reflns_limit_k_max 8
_diffrn_reflns_limit_k_min -8
_diffrn_reflns_limit_l_max 26
_diffrn_reflns_limit_l_min -26
_diffrn_reflns_number 24248
_diffrn_reflns_theta_full 25.24
_diffrn_reflns_theta_max 30.53
_diffrn_reflns_theta_min 2.02
_diffrn_source 'sealed X-ray tube'
_diffrn_source_current 30.0
_diffrn_source_power 1.50
_diffrn_source_voltage 50
_exptl_absorpt_coefficient_mu 0.079
_exptl_absorpt_correction_T_max 0.99
_exptl_absorpt_correction_T_min 0.93
_exptl_absorpt_correction_type multi-scan
_exptl_absorpt_process_details
;
(SADABS; Bruker, 2013)
;
_exptl_crystal_colour yellow
_exptl_crystal_density_diffrn 1.253
_exptl_crystal_density_method 'not measured'
_exptl_crystal_description block
_exptl_crystal_F_000 864
_exptl_crystal_size_max 0.210
_exptl_crystal_size_mid 0.100
_exptl_crystal_size_min 0.100
_refine_diff_density_max 0.418
_refine_diff_density_min -0.178
_refine_ls_extinction_method none
_refine_ls_goodness_of_fit_ref 1.032
_refine_ls_hydrogen_treatment mixed
_refine_ls_matrix_type full
_refine_ls_number_parameters 140
_refine_ls_number_reflns 3249
_refine_ls_number_restraints 1
_refine_ls_restrained_S_all 1.031
_refine_ls_R_factor_all 0.0540
_refine_ls_R_factor_gt 0.0415
_refine_ls_shift/su_max 0.001
_refine_ls_shift/su_mean 0.000
_refine_ls_structure_factor_coef Fsqd
_refine_ls_weighting_details 'w=1/[\s^2^(Fo^2^)+(0.0616P)^2^+1.0160P] where P=(Fo^2^+2Fc^2^)/3'
_refine_ls_weighting_scheme calc
_refine_ls_wR_factor_gt 0.1082
_refine_ls_wR_factor_ref 0.1166
_reflns_number_gt 2619
_reflns_number_total 3249
_reflns_threshold_expression 'I > 2\s(I)'
_cod_data_source_file dx2054sup1.cif
_cod_data_source_block II
_cod_database_code 2022841

loop_
_space_group_symop_operation_xyz
'x, y, z'
'-x, y, -z+1/2'
'x+1/2, y+1/2, z'
'-x+1/2, y+1/2, -z+1/2'
'-x, -y, -z'
'x, -y, z-1/2'
'-x+1/2, -y+1/2, -z'
'x+1/2, -y+1/2, z-1/2'

loop_
_atom_site_type_symbol
_atom_site_label
_atom_site_fract_x
_atom_site_fract_y
_atom_site_fract_z
_atom_site_U_iso_or_equiv
_atom_site_adp_type
_atom_site_calc_flag
_atom_site_occupancy
_atom_site_disorder_assembly
_atom_site_disorder_group
O O1 0.87890(4) 0.58856(15) 0.58257(5) 0.0314(2) Uani d 1 . .
N N1 0.68765(4) 1.06336(16) 0.69736(5) 0.02345(19) Uani d 1 . .
H H1 0.6884(6) 1.180(2) 0.7285(7) 0.028 Uiso d 1 . .
C C1 0.63171(5) 0.93481(17) 0.66796(5) 0.0209(2) Uani d 1 . .
C C2 0.56378(5) 0.97953(19) 0.68306(6) 0.0262(2) Uani d 1 . .
H H2A 0.543971 1.11983 0.655501 0.031 Uiso calc 1 . .
H H2B 0.566248 1.011127 0.735341 0.031 Uiso calc 1 . .
C C3 0.52072(5) 0.7590(2) 0.66027(6) 0.0269(2) Uani d 1 . .
H H3A 0.533725 0.631075 0.696225 0.032 Uiso calc 1 . .
H H3B 0.473584 0.798258 0.659681 0.032 Uiso calc 1 . .
C C4 0.52847(5) 0.6710(2) 0.58520(6) 0.0275(2) Uani d 1 . .
H H4A 0.516861 0.800874 0.549615 0.033 Uiso calc 1 . .
H H4B 0.497181 0.538507 0.570449 0.033 Uiso calc 1 . .
C C5 0.59931(5) 0.58670(19) 0.58405(6) 0.0232(2) Uani d 1 . .
H H5A 0.606042 0.426696 0.605908 0.028 Uiso calc 1 . .
H H5B 0.606091 0.57628 0.533321 0.028 Uiso calc 1 . .
C C6 0.64860(5) 0.75580(17) 0.62552(5) 0.01940(19) Uani d 1 . .
C C7 0.71886(5) 0.76989(17) 0.62904(5) 0.01899(19) Uani d 1 . .
C C8 0.76363(5) 0.63638(18) 0.59683(5) 0.0215(2) Uani d 1 . .
H H8A 0.74878 0.505574 0.566186 0.026 Uiso calc 1 . .
C C9 0.83002(5) 0.70122(18) 0.61111(5) 0.0229(2) Uani d 1 . .
C C10 0.85231(5) 0.89428(19) 0.65691(6) 0.0246(2) Uani d 1 . .
H H10A 0.898194 0.93291 0.666406 0.03 Uiso calc 1 . .
C C11 0.80883(5) 1.02892(18) 0.68837(6) 0.0241(2) Uani d 1 . .
H H11A 0.824024 1.160428 0.718572 0.029 Uiso calc 1 . .
C C12 0.74189(5) 0.96489(17) 0.67422(5) 0.02058(19) Uani d 1 . .
C C13 0.85810(6) 0.4022(2) 0.53217(6) 0.0298(2) Uani d 1 . .
H H13A 0.896092 0.346117 0.512031 0.045 Uiso calc 1 . .
H H13B 0.823643 0.461442 0.492906 0.045 Uiso calc 1 . .
H H13C 0.840275 0.271001 0.556907 0.045 Uiso calc 1 . .

loop_
_atom_site_aniso_label
_atom_site_aniso_U_11
_atom_site_aniso_U_22
_atom_site_aniso_U_33
_atom_site_aniso_U_12
_atom_site_aniso_U_13
_atom_site_aniso_U_23
O1 0.0224(4) 0.0352(4) 0.0378(4) 0.0034(3) 0.0089(3) -0.0030(3)
N1 0.0257(4) 0.0205(4) 0.0244(4) -0.0018(3) 0.0053(3) -0.0051(3)
C1 0.0224(5) 0.0199(4) 0.0205(4) -0.0002(3) 0.0037(3) 0.0013(3)
C2 0.0260(5) 0.0254(5) 0.0291(5) 0.0012(4) 0.0099(4) -0.0014(4)
C3 0.0232(5) 0.0307(5) 0.0280(5) -0.0024(4) 0.0080(4) -0.0010(4)
C4 0.0211(5) 0.0348(6) 0.0259(5) -0.0015(4) 0.0025(4) -0.0021(4)
C5 0.0212(4) 0.0255(5) 0.0223(5) -0.0025(4) 0.0024(4) -0.0027(4)
C6 0.0199(4) 0.0204(4) 0.0174(4) -0.0001(3) 0.0021(3) 0.0011(3)
C7 0.0208(4) 0.0187(4) 0.0168(4) -0.0006(3) 0.0018(3) 0.0016(3)
C8 0.0220(5) 0.0212(4) 0.0207(4) 0.0008(4) 0.0028(3) -0.0002(3)
C9 0.0207(5) 0.0248(5) 0.0235(5) 0.0022(4) 0.0049(4) 0.0042(4)
C10 0.0201(4) 0.0267(5) 0.0260(5) -0.0040(4) 0.0018(4) 0.0059(4)
C11 0.0256(5) 0.0220(5) 0.0233(5) -0.0052(4) 0.0010(4) 0.0009(4)
C12 0.0227(4) 0.0191(4) 0.0194(4) -0.0010(3) 0.0025(3) 0.0013(3)
C13 0.0307(5) 0.0322(6) 0.0282(5) 0.0082(4) 0.0097(4) 0.0025(4)

loop_
_atom_type_symbol
_atom_type_description
_atom_type_scat_dispersion_real
_atom_type_scat_dispersion_imag
_atom_type_scat_source
C C 0.0033 0.0016 'International Tables Vol C Tables 4.2.6.8 and 6.1.1.4'
H H 0.0000 0.0000 'International Tables Vol C Tables 4.2.6.8 and 6.1.1.4'
N N 0.0061 0.0033 'International Tables Vol C Tables 4.2.6.8 and 6.1.1.4'
O O 0.0106 0.0060 'International Tables Vol C Tables 4.2.6.8 and 6.1.1.4'

loop_
_geom_angle_atom_site_label_1
_geom_angle_atom_site_label_2
_geom_angle_atom_site_label_3
_geom_angle_site_symmetry_1
_geom_angle_site_symmetry_3
_geom_angle
_geom_angle_publ_flag
C9 O1 C13 . . 116.68(8) ?
C1 N1 C12 . . 108.69(8) ?
C1 N1 H1 . . 124.7(9) ?
C12 N1 H1 . . 126.4(9) ?
C6 C1 N1 . . 109.72(9) ?
C6 C1 C2 . . 125.50(9) ?
N1 C1 C2 . . 124.73(9) ?
C1 C2 C3 . . 108.54(9) ?
C1 C2 H2A . . 110.0 ?
C3 C2 H2A . . 110.0 ?
C1 C2 H2B . . 110.0 ?
C3 C2 H2B . . 110.0 ?
H2A C2 H2B . . 108.4 ?
C4 C3 C2 . . 111.42(9) ?
C4 C3 H3A . . 109.3 ?
C2 C3 H3A . . 109.3 ?
C4 C3 H3B . . 109.3 ?
C2 C3 H3B . . 109.3 ?
H3A C3 H3B . . 108.0 ?
C3 C4 C5 . . 112.03(9) ?
C3 C4 H4A . . 109.2 ?
C5 C4 H4A . . 109.2 ?
C3 C4 H4B . . 109.2 ?
C5 C4 H4B . . 109.2 ?
H4A C4 H4B . . 107.9 ?
C6 C5 C4 . . 110.18(9) ?
C6 C5 H5A . . 109.6 ?
C4 C5 H5A . . 109.6 ?
C6 C5 H5B . . 109.6 ?
C4 C5 H5B . . 109.6 ?
H5A C5 H5B . . 108.1 ?
C1 C6 C7 . . 107.08(8) ?
C1 C6 C5 . . 123.50(9) ?
C7 C6 C5 . . 129.41(9) ?
C8 C7 C12 . . 120.09(9) ?
C8 C7 C6 . . 132.97(9) ?
C12 C7 C6 . . 106.93(8) ?
C9 C8 C7 . . 118.14(9) ?
C9 C8 H8A . . 120.9 ?
C7 C8 H8A . . 120.9 ?
O1 C9 C8 . . 124.27(10) ?
O1 C9 C10 . . 114.63(9) ?
C8 C9 C10 . . 121.09(9) ?
C11 C10 C9 . . 121.49(9) ?
C11 C10 H10A . . 119.3 ?
C9 C10 H10A . . 119.3 ?
C10 C11 C12 . . 117.76(10) ?
C10 C11 H11A . . 121.1 ?
C12 C11 H11A . . 121.1 ?
N1 C12 C11 . . 131.00(10) ?
N1 C12 C7 . . 107.57(9) ?
C11 C12 C7 . . 121.42(9) ?
O1 C13 H13A . . 109.5 ?
O1 C13 H13B . . 109.5 ?
H13A C13 H13B . . 109.5 ?
O1 C13 H13C . . 109.5 ?
H13A C13 H13C . . 109.5 ?
H13B C13 H13C . . 109.5 ?

loop_
_geom_bond_atom_site_label_1
_geom_bond_atom_site_label_2
_geom_bond_site_symmetry_2
_geom_bond_distance
_geom_bond_publ_flag
O1 C9 . 1.3772(12) ?
O1 C13 . 1.4251(15) ?
N1 C1 . 1.3822(13) ?
N1 C12 . 1.3841(13) ?
N1 H1 . 0.878(12) ?
C1 C6 . 1.3700(14) ?
C1 C2 . 1.4944(14) ?
C2 C3 . 1.5387(15) ?
C2 H2A . 0.99 ?
C2 H2B . 0.99 ?
C3 C4 . 1.5309(15) ?
C3 H3A . 0.99 ?
C3 H3B . 0.99 ?
C4 C5 . 1.5329(15) ?
C4 H4A . 0.99 ?
C4 H4B . 0.99 ?
C5 C6 . 1.4979(14) ?
C5 H5A . 0.99 ?
C5 H5B . 0.99 ?
C6 C7 . 1.4327(13) ?
C7 C8 . 1.4083(13) ?
C7 C12 . 1.4150(13) ?
C8 C9 . 1.3870(14) ?
C8 H8A . 0.95 ?
C9 C10 . 1.4096(15) ?
C10 C11 . 1.3848(15) ?
C10 H10A . 0.95 ?
C11 C12 . 1.3964(14) ?
C11 H11A . 0.95 ?
C13 H13A . 0.98 ?
C13 H13B . 0.98 ?
C13 H13C . 0.98 ?

loop_
_geom_hbond_atom_site_label_D
_geom_hbond_atom_site_label_H
_geom_hbond_atom_site_label_A
_geom_hbond_site_symmetry_A
_geom_hbond_distance_DH
_geom_hbond_distance_HA
_geom_hbond_distance_DA
_geom_hbond_angle_DHA
_geom_hbond_publ_flag
N1 H1 <i>Cg</i>1 4_656 0.878(12) 2.409(12) 3.2645(11) 150 y
C11 H11A <i>Cg</i>2 4_656 0.95 2.6083 3.5018(12) 146 y

loop_
_geom_torsion_atom_site_label_1
_geom_torsion_atom_site_label_2
_geom_torsion_atom_site_label_3
_geom_torsion_atom_site_label_4
_geom_torsion_site_symmetry_1
_geom_torsion_site_symmetry_2
_geom_torsion_site_symmetry_3
_geom_torsion_site_symmetry_4
_geom_torsion
_geom_torsion_publ_flag
C12 N1 C1 C6 . . . . -0.59(11) ?
C12 N1 C1 C2 . . . . 177.03(9) ?
C6 C1 C2 C3 . . . . 14.48(14) ?
N1 C1 C2 C3 . . . . -162.77(10) ?
C1 C2 C3 C4 . . . . -46.60(12) ?
C2 C3 C4 C5 . . . . 63.94(12) ?
C3 C4 C5 C6 . . . . -42.77(12) ?
N1 C1 C6 C7 . . . . 0.80(11) ?
C2 C1 C6 C7 . . . . -176.80(9) ?
N1 C1 C6 C5 . . . . -178.39(9) ?
C2 C1 C6 C5 . . . . 4.01(16) ?
C4 C5 C6 C1 . . . . 10.21(14) ?
C4 C5 C6 C7 . . . . -168.79(10) ?
C1 C6 C7 C8 . . . . -179.49(10) ?
C5 C6 C7 C8 . . . . -0.36(18) ?
C1 C6 C7 C12 . . . . -0.71(11) ?
C5 C6 C7 C12 . . . . 178.41(9) ?
C12 C7 C8 C9 . . . . 0.33(14) ?
C6 C7 C8 C9 . . . . 178.98(10) ?
C13 O1 C9 C8 . . . . 3.57(15) ?
C13 O1 C9 C10 . . . . -175.98(9) ?
C7 C8 C9 O1 . . . . -179.13(9) ?
C7 C8 C9 C10 . . . . 0.40(15) ?
O1 C9 C10 C11 . . . . 178.46(9) ?
C8 C9 C10 C11 . . . . -1.11(16) ?
C9 C10 C11 C12 . . . . 1.03(15) ?
C1 N1 C12 C11 . . . . 179.80(10) ?
C1 N1 C12 C7 . . . . 0.13(11) ?
C10 C11 C12 N1 . . . . -179.93(10) ?
C10 C11 C12 C7 . . . . -0.29(15) ?
C8 C7 C12 N1 . . . . 179.32(9) ?
C6 C7 C12 N1 . . . . 0.36(11) ?
C8 C7 C12 C11 . . . . -0.39(15) ?
C6 C7 C12 C11 . . . . -179.36(9) ?

_cod_database_fobs_code 2022841
